data_2019539
loop_
_publ_author_name
'Yang, Wei'
'Fu, Qiang'
'Zhao, Jing'
'Cheng, Huan-Ren'
'Shi, Yao-Cheng'

_publ_section_title
;
 Two Fe~3~(\m~3~-S)~2~(CO)~8~ clusters with terminal N-heterocyclic
 carbenes
;
_journal_coeditor_code WQ3060
_journal_issue 6
_journal_name_full 'Acta Crystallographica Section C'
_journal_page_first 528
_journal_page_last 532
_journal_paper_doi 10.1107/S2053229614009310
_journal_volume 70
_journal_year 2014
_chemical_formula_iupac '[Fe3 (C8 H8 N2) S2 (C O)8]'
_chemical_formula_moiety 'C16 H8 Fe3 N2 O8 S2'
_chemical_formula_sum 'C16 H8 Fe3 N2 O8 S2'
_chemical_formula_weight 587.93
_chemical_name_systematic
'Octacarbonyl(1-methylimidazo[1,5-<i>a</i>]pyridin-3-yl-\k<i>C</i>^3^)di-\m~3~-sulfido-triiron(II)(2 <i>Fe</i>---<i>Fe</i>)'
_space_group_IT_number 2
_space_group_name_Hall '-P 1'
_symmetry_cell_setting triclinic
_symmetry_space_group_name_Hall '-P 1'
_symmetry_space_group_name_H-M 'P -1'
_atom_sites_solution_hydrogens geom
_atom_sites_solution_primary direct
_atom_sites_solution_secondary difmap
_audit_creation_method SHELXL97
_cell_angle_alpha 108.477(5)
_cell_angle_beta 107.608(2)
_cell_angle_gamma 96.455(8)
_cell_formula_units_Z 2
_cell_length_a 8.9723(12)
_cell_length_b 11.1249(11)
_cell_length_c 12.0611(16)
_cell_measurement_reflns_used 4073
_cell_measurement_temperature 296
_cell_measurement_theta_max 27.53
_cell_measurement_theta_min 1.91
_cell_volume 1059.1(2)
_computing_cell_refinement 'SAINT-Plus (Bruker, 2003)'
_computing_data_collection 'SMART (Bruker, 2002)'
_computing_data_reduction 'SAINT-Plus (Bruker, 2003)'
_computing_molecular_graphics
;
PLATON (Spek, 2009) and WinGX (Farrugia, 2012)
;
_computing_publication_material 'publCIF (Westrip, 2010)'
_computing_structure_refinement 'SHELXTL (Sheldrick, 2008<i>b</i>)'
_computing_structure_solution 'SIR2004 (Burla <i>et al.</i>, 2005)'
_diffrn_ambient_temperature 296
_diffrn_measured_fraction_theta_full 0.978
_diffrn_measured_fraction_theta_max 0.978
_diffrn_measurement_device_type 'Bruker APEXII CCD area-detector'
_diffrn_measurement_method '\f and \w'
_diffrn_radiation_monochromator graphite
_diffrn_radiation_source 'fine-focus sealed tube'
_diffrn_radiation_type MoK\a
_diffrn_radiation_wavelength 0.71073
_diffrn_reflns_av_R_equivalents 0.0321
_diffrn_reflns_av_sigmaI/netI 0.0417
_diffrn_reflns_limit_h_max 11
_diffrn_reflns_limit_h_min -11
_diffrn_reflns_limit_k_max 14
_diffrn_reflns_limit_k_min -14
_diffrn_reflns_limit_l_max 15
_diffrn_reflns_limit_l_min -14
_diffrn_reflns_number 9290
_diffrn_reflns_theta_full 27.53
_diffrn_reflns_theta_max 27.53
_diffrn_reflns_theta_min 1.91
_exptl_absorpt_coefficient_mu 2.270
_exptl_absorpt_correction_T_max 0.741
_exptl_absorpt_correction_T_min 0.697
_exptl_absorpt_correction_type multi-scan
_exptl_absorpt_process_details '(SADABS; Sheldrick, 2008<i>a</i>)'
_exptl_crystal_colour red-purple
_exptl_crystal_density_diffrn 1.844
_exptl_crystal_density_method 'not measured'
_exptl_crystal_description block
_exptl_crystal_F_000 584
_exptl_crystal_size_max 0.17
_exptl_crystal_size_mid 0.13
_exptl_crystal_size_min 0.13
_refine_diff_density_max 0.317
_refine_diff_density_min -0.292
_refine_ls_extinction_method none
_refine_ls_goodness_of_fit_ref 1.062
_refine_ls_hydrogen_treatment mixed
_refine_ls_matrix_type full
_refine_ls_number_parameters 285
_refine_ls_number_reflns 4784
_refine_ls_number_restraints 0
_refine_ls_restrained_S_all 1.062
_refine_ls_R_factor_all 0.0348
_refine_ls_R_factor_gt 0.0284
_refine_ls_shift/su_max 0.001
_refine_ls_shift/su_mean 0.000
_refine_ls_structure_factor_coef Fsqd
_refine_ls_weighting_details 'calc w = 1/[\s^2^(Fo^2^)+(0.0392P)^2^+0.0391P] where P=(Fo^2^+2Fc^2^)/3'
_refine_ls_weighting_scheme calc
_refine_ls_wR_factor_gt 0.0766
_refine_ls_wR_factor_ref 0.0807
_reflns_number_gt 4073
_reflns_number_total 4784
_reflns_threshold_expression I>2\s(I)
_cod_data_source_file wq3060sup1.cif
_cod_data_source_block 2
_cod_depositor_comments 'Adding full bibliography for 2019538--2019539.cif.'
_cod_database_code 2019539
_cod_database_fobs_code 2019539

loop_
_symmetry_equiv_pos_as_xyz
'x, y, z'
'-x, -y, -z'

loop_
_atom_site_type_symbol
_atom_site_label
_atom_site_fract_x
_atom_site_fract_y
_atom_site_fract_z
_atom_site_U_iso_or_equiv
_atom_site_adp_type
_atom_site_calc_flag
_atom_site_refinement_flags
_atom_site_occupancy
_atom_site_symmetry_multiplicity
C C1 0.3574(3) 0.6550(2) 0.6344(2) 0.0530(5) Uani d . 1 1
C C2 0.4721(3) 0.8911(2) 0.7945(2) 0.0529(5) Uani d . 1 1
C C3 0.9653(3) 0.7421(2) 0.6719(3) 0.0577(6) Uani d . 1 1
C C4 0.9925(3) 0.5436(2) 0.7588(2) 0.0501(5) Uani d . 1 1
C C5 1.1142(3) 0.7818(2) 0.9197(2) 0.0537(6) Uani d . 1 1
C C6 0.5227(3) 0.6540(2) 0.9021(2) 0.0558(6) Uani d . 1 1
C C7 0.8131(3) 0.7938(3) 1.0615(2) 0.0631(6) Uani d . 1 1
C C8 0.7822(3) 0.5441(2) 0.9280(2) 0.0562(6) Uani d . 1 1
C C9 0.5835(2) 0.80764(19) 0.5909(2) 0.0428(4) Uani d . 1 1
C C10 0.6107(4) 0.7103(3) 0.2754(3) 0.0819(9) Uani d . 1 1
H H10A 0.6841 0.6539 0.2783 0.123 Uiso calc R 1 1
H H10B 0.6404 0.7712 0.2401 0.123 Uiso calc R 1 1
H H10C 0.5036 0.6594 0.2245 0.123 Uiso calc R 1 1
C C11 0.6171(3) 0.7820(2) 0.4038(2) 0.0510(5) Uani d . 1 1
C C12 0.6796(3) 0.9107(2) 0.4800(2) 0.0471(5) Uani d . 1 1
C C13 0.7593(3) 1.0211(2) 0.4681(2) 0.0596(6) Uani d . 1 1
H H13 0.7797 1.0131 0.3952 0.072 Uiso calc R 1 1
C C14 0.8049(3) 1.1370(2) 0.5628(3) 0.0656(7) Uani d . 1 1
H H14 0.8564 1.2098 0.5553 0.079 Uiso calc R 1 1
C C15 0.7747(3) 1.1491(2) 0.6750(3) 0.0636(7) Uani d . 1 1
H H15 0.8046 1.2305 0.7390 0.076 Uiso calc R 1 1
C C16 0.7043(3) 1.0460(2) 0.6904(2) 0.0530(5) Uani d . 1 1
H H16 0.6881 1.0554 0.7651 0.064 Uiso calc R 1 1
Fe Fe1 0.55420(3) 0.75865(3) 0.72526(3) 0.04104(9) Uani d . 1 1
Fe Fe2 0.92683(3) 0.69495(3) 0.79106(3) 0.03959(9) Uani d . 1 1
Fe Fe3 0.72209(4) 0.68388(3) 0.90112(3) 0.04242(9) Uani d . 1 1
H H1N 0.512(3) 0.644(3) 0.443(2) 0.063(7) Uiso d . 1 1
N N1 0.5624(2) 0.72524(17) 0.47447(18) 0.0475(4) Uani d . 1 1
N N2 0.6555(2) 0.92438(16) 0.59346(16) 0.0435(4) Uani d . 1 1
O O1 0.2344(2) 0.5881(2) 0.5776(2) 0.0844(6) Uani d . 1 1
O O2 0.4161(3) 0.9707(2) 0.83834(19) 0.0780(6) Uani d . 1 1
O O3 0.9860(3) 0.7744(3) 0.5966(2) 0.0995(8) Uani d . 1 1
O O4 1.0315(2) 0.44821(17) 0.7375(2) 0.0792(6) Uani d . 1 1
O O5 1.2307(2) 0.8352(2) 1.0017(2) 0.0851(6) Uani d . 1 1
O O6 0.4007(2) 0.6263(2) 0.9108(2) 0.0825(6) Uani d . 1 1
O O7 0.8690(3) 0.8659(3) 1.16251(19) 0.0966(7) Uani d . 1 1
O O8 0.8154(3) 0.4526(2) 0.9421(2) 0.0831(6) Uani d . 1 1
S S1 0.66779(6) 0.58725(5) 0.69227(5) 0.04116(12) Uani d . 1 1
S S2 0.80693(6) 0.85570(5) 0.85743(5) 0.04302(13) Uani d . 1 1

loop_
_atom_site_aniso_label
_atom_site_aniso_U_11
_atom_site_aniso_U_22
_atom_site_aniso_U_33
_atom_site_aniso_U_12
_atom_site_aniso_U_13
_atom_site_aniso_U_23
C1 0.0439(13) 0.0651(14) 0.0575(14) 0.0143(11) 0.0251(11) 0.0254(12)
C2 0.0481(13) 0.0652(14) 0.0545(14) 0.0210(11) 0.0234(11) 0.0263(11)
C3 0.0543(14) 0.0683(14) 0.0746(17) 0.0245(11) 0.0409(13) 0.0371(13)
C4 0.0436(12) 0.0458(11) 0.0604(14) 0.0096(9) 0.0219(11) 0.0161(10)
C5 0.0474(13) 0.0471(11) 0.0642(15) 0.0168(10) 0.0247(12) 0.0112(11)
C6 0.0510(14) 0.0683(14) 0.0610(15) 0.0207(11) 0.0311(12) 0.0279(12)
C7 0.0540(15) 0.0873(18) 0.0514(15) 0.0159(13) 0.0237(12) 0.0260(13)
C8 0.0546(14) 0.0707(15) 0.0619(15) 0.0217(12) 0.0298(12) 0.0376(13)
C9 0.0419(11) 0.0435(10) 0.0490(12) 0.0133(8) 0.0193(9) 0.0208(9)
C10 0.113(3) 0.0728(17) 0.0566(16) -0.0012(16) 0.0441(17) 0.0141(13)
C11 0.0573(14) 0.0519(12) 0.0468(12) 0.0086(10) 0.0217(11) 0.0206(10)
C12 0.0469(12) 0.0502(11) 0.0499(12) 0.0114(9) 0.0188(10) 0.0243(10)
C13 0.0632(15) 0.0601(14) 0.0643(16) 0.0082(11) 0.0243(12) 0.0349(13)
C14 0.0743(17) 0.0523(13) 0.0728(17) 0.0034(12) 0.0250(14) 0.0315(13)
C15 0.0726(17) 0.0421(11) 0.0706(17) 0.0085(11) 0.0231(14) 0.0178(11)
C16 0.0587(14) 0.0457(11) 0.0523(13) 0.0137(10) 0.0196(11) 0.0152(10)
Fe1 0.03886(17) 0.04684(16) 0.04599(18) 0.01386(12) 0.02065(14) 0.02175(13)
Fe2 0.03811(17) 0.03823(15) 0.04785(18) 0.01034(12) 0.02211(13) 0.01607(13)
Fe3 0.04096(18) 0.05190(17) 0.04507(18) 0.01455(13) 0.02267(14) 0.02356(14)
N1 0.0553(11) 0.0398(9) 0.0481(10) 0.0056(8) 0.0216(9) 0.0162(8)
N2 0.0449(10) 0.0437(9) 0.0463(10) 0.0118(7) 0.0182(8) 0.0201(8)
O1 0.0480(11) 0.0979(15) 0.0896(15) 0.0003(10) 0.0192(11) 0.0228(12)
O2 0.0806(13) 0.0825(13) 0.0837(14) 0.0466(11) 0.0442(12) 0.0239(11)
O3 0.1075(18) 0.140(2) 0.1192(19) 0.0520(16) 0.0793(16) 0.0906(18)
O4 0.0713(13) 0.0482(10) 0.1129(17) 0.0243(9) 0.0344(12) 0.0185(10)
O5 0.0562(12) 0.0757(12) 0.0828(14) 0.0138(10) 0.0085(11) -0.0070(11)
O6 0.0568(11) 0.1098(16) 0.1024(16) 0.0223(10) 0.0504(11) 0.0453(13)
O7 0.0882(16) 0.1288(19) 0.0493(12) 0.0114(14) 0.0202(11) 0.0117(12)
O8 0.0934(15) 0.0851(13) 0.1061(17) 0.0414(11) 0.0459(13) 0.0644(13)
S1 0.0416(3) 0.0386(2) 0.0458(3) 0.0071(2) 0.0193(2) 0.0163(2)
S2 0.0436(3) 0.0380(2) 0.0498(3) 0.0124(2) 0.0202(2) 0.0149(2)

loop_
_atom_type_symbol
_atom_type_description
_atom_type_scat_dispersion_real
_atom_type_scat_dispersion_imag
_atom_type_scat_source
C C 0.0033 0.0016 'International Tables Vol C Tables 4.2.6.8 and 6.1.1.4'
H H 0.0000 0.0000 'International Tables Vol C Tables 4.2.6.8 and 6.1.1.4'
Fe Fe 0.3463 0.8444 'International Tables Vol C Tables 4.2.6.8 and 6.1.1.4'
N N 0.0061 0.0033 'International Tables Vol C Tables 4.2.6.8 and 6.1.1.4'
O O 0.0106 0.0060 'International Tables Vol C Tables 4.2.6.8 and 6.1.1.4'
S S 0.1246 0.1234 'International Tables Vol C Tables 4.2.6.8 and 6.1.1.4'

loop_
_geom_angle_atom_site_label_1
_geom_angle_atom_site_label_2
_geom_angle_atom_site_label_3
_geom_angle
_geom_angle_publ_flag
O1 C1 Fe1 178.9(2) ?
O2 C2 Fe1 177.2(2) ?
O3 C3 Fe2 177.7(2) ?
O4 C4 Fe2 179.1(2) ?
O5 C5 Fe2 178.8(3) ?
O6 C6 Fe3 172.1(2) y
O7 C7 Fe3 178.3(3) y
O8 C8 Fe3 177.6(2) ?
N1 C9 N2 102.41(17) y
N1 C9 Fe1 126.24(14) y
N2 C9 Fe1 130.37(16) y
C11 C10 H10A 109.5 ?
C11 C10 H10B 109.5 ?
H10A C10 H10B 109.5 ?
C11 C10 H10C 109.5 ?
H10A C10 H10C 109.5 ?
H10B C10 H10C 109.5 ?
C12 C11 N1 105.01(19) ?
C12 C11 C10 130.7(2) ?
N1 C11 C10 124.2(2) ?
C11 C12 N2 106.24(17) ?
C11 C12 C13 134.6(2) ?
N2 C12 C13 119.2(2) ?
C14 C13 C12 119.4(2) ?
C14 C13 H13 120.3 ?
C12 C13 H13 120.3 ?
C13 C14 C15 120.3(2) ?
C13 C14 H14 119.9 ?
C15 C14 H14 119.9 ?
C16 C15 C14 121.6(2) ?
C16 C15 H15 119.2 ?
C14 C15 H15 119.2 ?
C15 C16 N2 119.3(2) ?
C15 C16 H16 120.3 ?
N2 C16 H16 120.3 ?
C1 Fe1 C2 91.72(11) ?
C1 Fe1 C9 95.87(10) ?
C2 Fe1 C9 99.14(10) ?
C1 Fe1 S2 167.63(8) ?
C2 Fe1 S2 94.02(8) ?
C9 Fe1 S2 94.02(7) ?
C1 Fe1 S1 91.33(8) ?
C2 Fe1 S1 163.43(8) ?
C9 Fe1 S1 96.75(6) ?
S2 Fe1 S1 80.14(2) ?
C1 Fe1 Fe3 113.41(8) ?
C2 Fe1 Fe3 109.23(8) ?
C9 Fe1 Fe3 137.75(6) ?
S2 Fe1 Fe3 54.301(16) ?
S1 Fe1 Fe3 54.850(17) ?
C3 Fe2 C5 99.42(12) ?
C3 Fe2 C4 98.80(11) ?
C5 Fe2 C4 92.05(10) ?
C3 Fe2 S2 96.58(8) ?
C5 Fe2 S2 91.21(7) ?
C4 Fe2 S2 163.53(7) ?
C3 Fe2 S1 101.03(9) ?
C5 Fe2 S1 158.50(8) ?
C4 Fe2 S1 91.32(7) ?
S2 Fe2 S1 79.95(2) ?
C3 Fe2 Fe3 143.35(8) ?
C5 Fe2 Fe3 103.38(8) ?
C4 Fe2 Fe3 108.57(7) ?
S2 Fe2 Fe3 55.001(17) ?
S1 Fe2 Fe3 55.565(18) ?
C6 Fe3 C8 99.40(11) ?
C6 Fe3 C7 95.81(12) ?
C8 Fe3 C7 95.94(12) ?
C6 Fe3 S2 118.87(8) ?
C8 Fe3 S2 141.52(8) ?
C7 Fe3 S2 84.66(9) ?
C6 Fe3 S1 99.32(8) ?
C8 Fe3 S1 91.40(8) ?
C7 Fe3 S1 161.87(9) ?
S2 Fe3 S1 79.33(2) ?
C6 Fe3 Fe2 153.00(8) ?
C8 Fe3 Fe2 89.34(7) ?
C7 Fe3 Fe2 108.72(8) ?
S2 Fe3 Fe2 54.822(16) ?
S1 Fe3 Fe2 54.672(17) ?
C6 Fe3 Fe1 76.04(8) ?
C8 Fe3 Fe1 142.49(9) ?
C7 Fe3 Fe1 121.48(9) ?
S2 Fe3 Fe1 53.950(18) ?
S1 Fe3 Fe1 53.854(17) ?
Fe2 Fe3 Fe1 81.492(15) y
C9 N1 C11 114.84(18) ?
C9 N1 H1N 123.7(17) ?
C11 N1 H1N 121.3(17) ?
C9 N2 C16 128.35(19) ?
C9 N2 C12 111.49(17) ?
C16 N2 C12 120.16(18) ?
Fe1 S1 Fe2 98.60(2) y
Fe1 S1 Fe3 71.297(19) ?
Fe2 S1 Fe3 69.763(19) ?
Fe1 S2 Fe2 98.75(2) y
Fe1 S2 Fe3 71.75(2) ?
Fe2 S2 Fe3 70.177(19) ?

loop_
_geom_bond_atom_site_label_1
_geom_bond_atom_site_label_2
_geom_bond_distance
_geom_bond_publ_flag
C1 O1 1.129(3) ?
C1 Fe1 1.795(2) ?
C2 O2 1.132(3) ?
C2 Fe1 1.802(2) ?
C3 O3 1.133(3) ?
C3 Fe2 1.788(2) ?
C4 O4 1.132(3) ?
C4 Fe2 1.811(2) ?
C5 O5 1.134(3) ?
C5 Fe2 1.809(3) ?
C6 O6 1.149(3) ?
C6 Fe1 2.802(2) y
C6 Fe3 1.787(2) ?
C7 O7 1.140(3) ?
C7 Fe3 1.796(3) ?
C8 O8 1.141(3) ?
C8 Fe3 1.793(2) ?
C9 N1 1.354(3) y
C9 N2 1.371(2) y
C9 Fe1 1.944(2) y
C10 C11 1.480(3) ?
C10 H10A 0.9600 ?
C10 H10B 0.9600 ?
C10 H10C 0.9600 ?
C11 C12 1.372(3) ?
C11 N1 1.376(3) ?
C12 N2 1.414(3) ?
C12 C13 1.420(3) ?
C13 C14 1.342(4) ?
C13 H13 0.9300 ?
C14 C15 1.428(4) ?
C14 H14 0.9300 ?
C15 C16 1.339(3) ?
C15 H15 0.9300 ?
C16 N2 1.394(3) ?
C16 H16 0.9300 ?
Fe1 S2 2.2406(7) y
Fe1 S1 2.2437(6) y
Fe1 Fe2 3.4050(6) y
Fe1 Fe3 2.6319(5) y
Fe2 S2 2.2456(6) y
Fe2 S1 2.2473(7) y
Fe2 Fe3 2.5846(5) y
Fe3 S2 2.2505(6) y
Fe3 S1 2.2719(7) y
N1 H1N 0.86(3) ?

loop_
_geom_hbond_atom_site_label_D
_geom_hbond_atom_site_label_H
_geom_hbond_atom_site_label_A
_geom_hbond_site_symmetry_A
_geom_hbond_distance_DH
_geom_hbond_distance_HA
_geom_hbond_distance_DA
_geom_hbond_angle_DHA
_geom_hbond_publ_flag
N1 H1N S1 2_666 0.86(3) 2.59(3) 3.4404(19) 168(2) y
C16 H16 O5 2_777 0.93 2.51 3.359(3) 151.2 y
